data_2239547
loop_
_publ_author_name
'Xue, Jin-hui'
'Qin, Yong-qi'
'Zhang, Zi-feng'
'Qiao, Yuan-biao'

_publ_section_title
;
 5-(4-Hydroxyphenyl)imidazolidine-2,4-dione
;
_journal_coeditor_code KQ2013
_journal_issue 6
_journal_name_full 'Acta Crystallographica Section E'
_journal_page_first o649
_journal_paper_doi 10.1107/S1600536814010034
_journal_volume 70
_journal_year 2014
_chemical_formula_iupac 'C9 H8 N2 O3'
_chemical_formula_moiety 'C9 H8 N2 O3'
_chemical_formula_sum 'C9 H8 N2 O3'
_chemical_formula_weight 192.17
_chemical_name_systematic
;
5-(4-Hydroxyphenyl)imidazolidine-2,4-dione
;
_space_group_crystal_system monoclinic
_space_group_IT_number 14
_space_group_name_Hall '-P 2ybc'
_space_group_name_H-M_alt 'P 1 21/c 1'
_symmetry_space_group_name_Hall '-P 2ybc'
_symmetry_space_group_name_H-M 'P 1 21/c 1'
_atom_sites_solution_hydrogens difmap
_atom_sites_solution_primary direct
_atom_sites_solution_secondary difmap
_audit_creation_method SHELXL-2013
_cell_angle_alpha 90
_cell_angle_beta 105.619(2)
_cell_angle_gamma 90
_cell_formula_units_Z 4
_cell_length_a 10.3694(11)
_cell_length_b 6.9914(8)
_cell_length_c 12.3857(13)
_cell_measurement_reflns_used 933
_cell_measurement_temperature 296(2)
_cell_measurement_theta_max 25.04
_cell_measurement_theta_min 2.04
_cell_volume 864.76(16)
_computing_cell_refinement 'SAINT (Bruker, 1997)'
_computing_data_collection 'SMART (Bruker, 1997)'
_computing_data_reduction 'SAINT (Bruker, 1997)'
_computing_molecular_graphics 'SHELXTL (Sheldrick, 2008)'
_computing_publication_material 'SHELXTL (Sheldrick, 2008)'
_computing_structure_refinement 'SHELXL2013 (Sheldrick, 2008)'
_computing_structure_solution 'SHELXS97 (Sheldrick, 2008)'
_diffrn_ambient_temperature 296(2)
_diffrn_measured_fraction_theta_full 0.995
_diffrn_measured_fraction_theta_max 1.000
_diffrn_measurement_device_type 'Bruker SMART CCD area-detector'
_diffrn_measurement_method 'phi and omega scans'
_diffrn_radiation_monochromator graphite
_diffrn_radiation_type MoK\a
_diffrn_radiation_wavelength 0.71073
_diffrn_reflns_av_R_equivalents 0.0349
_diffrn_reflns_limit_h_max 12
_diffrn_reflns_limit_h_min -12
_diffrn_reflns_limit_k_max 8
_diffrn_reflns_limit_k_min -8
_diffrn_reflns_limit_l_max 14
_diffrn_reflns_limit_l_min -7
_diffrn_reflns_number 4721
_diffrn_reflns_theta_full 25.242
_diffrn_reflns_theta_max 25.200
_diffrn_reflns_theta_min 2.039
_diffrn_standards_decay_% 0
_diffrn_standards_interval_count 100
_diffrn_standards_number 3
_exptl_absorpt_coefficient_mu 0.113
_exptl_absorpt_correction_type none
_exptl_crystal_colour colourless
_exptl_crystal_density_diffrn 1.476
_exptl_crystal_density_method 'not measured'
_exptl_crystal_description rectangle
_exptl_crystal_F_000 400
_exptl_crystal_size_max 0.300
_exptl_crystal_size_mid 0.200
_exptl_crystal_size_min 0.200
_refine_diff_density_max 0.148
_refine_diff_density_min -0.136
_refine_ls_extinction_coef 0.024(3)
_refine_ls_extinction_expression Fc^*^=kFc[1+0.001xFc^2^\l^3^/sin(2\q)]^-1/4^
_refine_ls_extinction_method 'SHELXL2013 (Sheldrick, 2008)'
_refine_ls_goodness_of_fit_ref 1.024
_refine_ls_hydrogen_treatment mixed
_refine_ls_matrix_type full
_refine_ls_number_parameters 137
_refine_ls_number_reflns 1558
_refine_ls_number_restraints 0
_refine_ls_restrained_S_all 1.024
_refine_ls_R_factor_all 0.0601
_refine_ls_R_factor_gt 0.0351
_refine_ls_shift/su_max 0.000
_refine_ls_shift/su_mean 0.000
_refine_ls_structure_factor_coef Fsqd
_refine_ls_weighting_details 'w=1/[\s^2^(Fo^2^)+(0.0426P)^2^+0.0206P] where P=(Fo^2^+2Fc^2^)/3'
_refine_ls_weighting_scheme calc
_refine_ls_wR_factor_gt 0.0783
_refine_ls_wR_factor_ref 0.0905
_reflns_number_gt 1100
_reflns_number_total 1558
_reflns_threshold_expression I>2\s(I)
_cod_data_source_file kq2013sup1.cif
_cod_data_source_block I
_cod_database_code 2239547
_cod_database_fobs_code 2239547
_shelx_space_group_comment
;
The symmetry employed for this shelxl refinement is uniquely defined
by the following loop, which should always be used as a source of
symmetry information in preference to the above space-group names.
They are only intended as comments.
;
_shelx_estimated_absorpt_t_min 0.967
_shelx_estimated_absorpt_t_max 0.978
_shelxl_version_number .2013

loop_
_space_group_symop_operation_xyz
'x, y, z'
'-x, y+1/2, -z+1/2'
'-x, -y, -z'
'x, -y-1/2, z-1/2'

loop_
_atom_site_type_symbol
_atom_site_label
_atom_site_fract_x
_atom_site_fract_y
_atom_site_fract_z
_atom_site_U_iso_or_equiv
_atom_site_adp_type
_atom_site_calc_flag
_atom_site_occupancy
N N1 0.36582(16) 0.1852(2) 0.60788(13) 0.0438(4) Uani d 1
H H1 0.3651(18) 0.070(3) 0.6298(15) 0.053 Uiso d 1
N N2 0.39496(14) 0.4952(2) 0.61795(12) 0.0394(4) Uani d 1
H H2 0.4272(18) 0.605(3) 0.6494(15) 0.047 Uiso d 1
O O4 0.46179(12) 0.32043(18) 0.78108(10) 0.0464(4) Uani d 1
O O5 0.32237(12) 0.58433(19) 0.43383(10) 0.0508(4) Uani d 1
O O6 -0.23743(12) 0.1408(2) 0.29172(11) 0.0512(4) Uani d 1
H H6 -0.2595(19) 0.108(3) 0.2145(17) 0.061 Uiso d 1
C C1 0.41256(16) 0.3268(3) 0.67946(15) 0.0360(4) Uani d 1
C C2 0.34366(16) 0.4631(3) 0.50733(15) 0.0362(4) Uani d 1
C C3 0.31532(17) 0.2501(2) 0.49270(14) 0.0385(5) Uani d 1
H H3 0.3691 0.1943 0.4466 0.046 Uiso calc 1
C C4 0.16868(17) 0.2098(2) 0.43983(14) 0.0353(4) Uani d 1
C C5 0.07338(17) 0.2567(3) 0.49525(15) 0.0410(5) Uani d 1
H H5 0.1009 0.3060 0.5676 0.049 Uiso calc 1
C C6 -0.06081(18) 0.2319(3) 0.44558(15) 0.0417(5) Uani d 1
H H6A -0.1233 0.2633 0.4842 0.050 Uiso calc 1
C C7 -0.10245(17) 0.1601(2) 0.33802(14) 0.0366(4) Uani d 1
C C8 -0.00956(17) 0.1091(3) 0.28186(14) 0.0413(5) Uani d 1
H H8 -0.0374 0.0583 0.2099 0.050 Uiso calc 1
C C9 0.12569(18) 0.1341(3) 0.33336(14) 0.0414(5) Uani d 1
H H9 0.1883 0.0992 0.2955 0.050 Uiso calc 1

loop_
_atom_site_aniso_label
_atom_site_aniso_U_11
_atom_site_aniso_U_22
_atom_site_aniso_U_33
_atom_site_aniso_U_12
_atom_site_aniso_U_13
_atom_site_aniso_U_23
N1 0.0489(10) 0.0338(9) 0.0412(10) -0.0001(8) -0.0011(7) 0.0047(7)
N2 0.0423(9) 0.0360(9) 0.0336(9) -0.0046(7) -0.0009(7) 0.0005(7)
O4 0.0472(8) 0.0544(9) 0.0312(8) 0.0075(6) -0.0002(6) 0.0051(6)
O5 0.0534(9) 0.0547(9) 0.0394(8) -0.0061(7) 0.0038(6) 0.0111(7)
O6 0.0360(8) 0.0701(10) 0.0427(8) -0.0081(6) 0.0023(6) -0.0054(7)
C1 0.0277(9) 0.0427(11) 0.0348(11) 0.0036(8) 0.0035(8) 0.0016(8)
C2 0.0281(9) 0.0437(11) 0.0340(11) -0.0025(8) 0.0036(8) 0.0027(9)
C3 0.0357(10) 0.0431(11) 0.0342(10) 0.0011(8) 0.0054(8) -0.0028(8)
C4 0.0374(10) 0.0326(10) 0.0338(10) -0.0025(8) 0.0063(8) -0.0021(8)
C5 0.0433(12) 0.0468(11) 0.0310(10) -0.0035(9) 0.0068(8) -0.0100(8)
C6 0.0394(11) 0.0483(12) 0.0385(11) -0.0017(9) 0.0126(8) -0.0076(9)
C7 0.0330(10) 0.0377(11) 0.0359(10) -0.0036(8) 0.0040(8) 0.0007(8)
C8 0.0460(11) 0.0463(11) 0.0297(10) -0.0078(9) 0.0071(8) -0.0090(8)
C9 0.0399(11) 0.0489(12) 0.0368(11) -0.0028(9) 0.0124(8) -0.0078(9)

loop_
_atom_type_symbol
_atom_type_description
_atom_type_scat_dispersion_real
_atom_type_scat_dispersion_imag
_atom_type_scat_source
C C 0.0033 0.0016 'International Tables Vol C Tables 4.2.6.8 and 6.1.1.4'
H H 0.0000 0.0000 'International Tables Vol C Tables 4.2.6.8 and 6.1.1.4'
N N 0.0061 0.0033 'International Tables Vol C Tables 4.2.6.8 and 6.1.1.4'
O O 0.0106 0.0060 'International Tables Vol C Tables 4.2.6.8 and 6.1.1.4'

loop_
_geom_angle_atom_site_label_1
_geom_angle_atom_site_label_2
_geom_angle_atom_site_label_3
_geom_angle
C1 N1 C3 113.08(15)
C1 N1 H1 121.6(13)
C3 N1 H1 125.3(13)
C2 N2 C1 111.98(15)
C2 N2 H2 126.3(12)
C1 N2 H2 121.0(12)
C7 O6 H6 112.8(12)
O4 C1 N1 129.33(17)
O4 C1 N2 123.50(17)
N1 C1 N2 107.17(15)
O5 C2 N2 125.82(17)
O5 C2 C3 127.01(16)
N2 C2 C3 107.16(15)
N1 C3 C4 114.94(15)
N1 C3 C2 100.48(13)
C4 C3 C2 111.97(14)
N1 C3 H3 109.7
C4 C3 H3 109.7
C2 C3 H3 109.7
C9 C4 C5 118.33(16)
C9 C4 C3 120.95(17)
C5 C4 C3 120.65(16)
C6 C5 C4 121.34(17)
C6 C5 H5 119.3
C4 C5 H5 119.3
C5 C6 C7 119.65(17)
C5 C6 H6A 120.2
C7 C6 H6A 120.2
O6 C7 C8 122.53(16)
O6 C7 C6 117.33(16)
C8 C7 C6 120.13(15)
C7 C8 C9 119.54(16)
C7 C8 H8 120.2
C9 C8 H8 120.2
C4 C9 C8 120.98(17)
C4 C9 H9 119.5
C8 C9 H9 119.5

loop_
_geom_bond_atom_site_label_1
_geom_bond_atom_site_label_2
_geom_bond_distance
N1 C1 1.330(2)
N1 C3 1.454(2)
N1 H1 0.85(2)
N2 C2 1.348(2)
N2 C1 1.387(2)
N2 H2 0.883(18)
O4 C1 1.2251(18)
O5 C2 1.220(2)
O6 C7 1.3690(19)
O6 H6 0.95(2)
C2 C3 1.519(2)
C3 C4 1.511(2)
C3 H3 0.9800
C4 C9 1.379(2)
C4 C5 1.386(3)
C5 C6 1.373(2)
C5 H5 0.9300
C6 C7 1.380(2)
C6 H6A 0.9300
C7 C8 1.378(3)
C8 C9 1.387(2)
C8 H8 0.9300
C9 H9 0.9300

loop_
_geom_hbond_atom_site_label_D
_geom_hbond_atom_site_label_H
_geom_hbond_atom_site_label_A
_geom_hbond_site_symmetry_A
_geom_hbond_distance_DH
_geom_hbond_distance_HA
_geom_hbond_distance_DA
_geom_hbond_angle_DHA
_geom_hbond_publ_flag
N2 H2 O4 2_656 0.883(18) 1.952(19) 2.8180(19) 166.7(17) yes
N1 H1 O4 2_646 0.85(2) 2.535(19) 3.204(2) 136.5(16) yes
N1 H1 O6 3_556 0.85(2) 2.36(2) 3.067(2) 141.1(17) yes
O6 H6 O5 2_545 0.95(2) 1.78(2) 2.7223(18) 169.0(18) yes

loop_
_geom_torsion_atom_site_label_1
_geom_torsion_atom_site_label_2
_geom_torsion_atom_site_label_3
_geom_torsion_atom_site_label_4
_geom_torsion
C3 N1 C1 O4 -179.77(17)
C3 N1 C1 N2 0.8(2)
C2 N2 C1 O4 177.58(16)
C2 N2 C1 N1 -3.0(2)
C1 N2 C2 O5 -177.36(17)
C1 N2 C2 C3 3.78(19)
C1 N1 C3 C4 -119.10(17)
C1 N1 C3 C2 1.27(19)
O5 C2 C3 N1 178.20(17)
N2 C2 C3 N1 -2.96(17)
O5 C2 C3 C4 -59.3(2)
N2 C2 C3 C4 119.51(16)
N1 C3 C4 C9 -133.99(17)
C2 C3 C4 C9 112.19(19)
N1 C3 C4 C5 49.1(2)
C2 C3 C4 C5 -64.7(2)
C9 C4 C5 C6 -1.0(3)
C3 C4 C5 C6 175.96(17)
C4 C5 C6 C7 -0.5(3)
C5 C6 C7 O6 -179.04(16)
C5 C6 C7 C8 1.6(3)
O6 C7 C8 C9 179.43(16)
C6 C7 C8 C9 -1.3(3)
C5 C4 C9 C8 1.4(3)
C3 C4 C9 C8 -175.60(17)
C7 C8 C9 C4 -0.2(3)
